data_4304938
loop_
_publ_author_name
'Sander J. Wezenberg'
'Eduardo C. Escudero-Ad\'an'
'Jordi Benet-Buchholz'
'Arjan W. Kleij'

_publ_contact_author
;
    Dr. Benet-Buchholz, Jordi
    The Institute of Chemical Research of Catalonia (ICIQ)    
    X-ray Diffraction Unit
    Avgda. Pa\=isos Catalans 16
    E-43007 Tarragona, Spain
;
_publ_contact_author_email jbenet@iciq.es
_publ_contact_author_fax '+34 977 920 224'
_publ_contact_author_phone '+34 977 920 204'
_publ_section_title
;
Versatile Approach toward the Self-Assembly of Heteromultimetallic Salen
Structures
;
_journal_name_full 'Inorganic Chemistry'
_journal_page_first 2925
_journal_page_last 2927
_journal_paper_doi 10.1021/ic800033v
_journal_volume 47
_journal_year 2008
_chemical_formula_sum 'C74 H100 N5 O6 Pd Zn'
_chemical_formula_weight 1327.36
_space_group_IT_number 2
_symmetry_cell_setting triclinic
_symmetry_space_group_name_Hall '-P 1'
_symmetry_space_group_name_H-M 'P -1'
_atom_sites_solution_hydrogens geom
_atom_sites_solution_primary direct
_atom_sites_solution_secondary difmap
_audit_creation_method SHELXL-97
_cell_angle_alpha 98.900(5)
_cell_angle_beta 108.751(5)
_cell_angle_gamma 106.396(5)
_cell_formula_units_Z 2
_cell_length_a 12.9057(13)
_cell_length_b 16.7031(19)
_cell_length_c 18.8108(19)
_cell_measurement_reflns_used 3147
_cell_measurement_temperature 100(2)
_cell_measurement_theta_max 24.23
_cell_measurement_theta_min 2.86
_cell_volume 3546.6(7)
_computing_cell_refinement 'Bruker-Nonius Apex v1.0-22 2002'
_computing_data_collection 'Bruker-Nonius Apex v1.0-22 2002'
_computing_data_reduction 'SAINT+ Version 7.06A Bruker-Nonius, 2004'
_computing_molecular_graphics 'Shelxtl Version 6.12 (Sheldrick, 2001)'
_computing_publication_material 'Shelxtl Version 6.12 (Sheldrick, 2001)'
_computing_structure_refinement 'Shelxtl Version 6.12 (Sheldrick, 2001)'
_computing_structure_solution 'Shelxtl Version 6.12 (Sheldrick, 2001)'
_diffrn_ambient_temperature 100(2)
_diffrn_detector_area_resol_mean 512
_diffrn_detector_type '4K CCD area detector APEX II'
_diffrn_measured_fraction_theta_full 0.916
_diffrn_measured_fraction_theta_max 0.916
_diffrn_measurement_device_type 'Kappa 4-axis goniometer bruker-nonius'
_diffrn_measurement_method
;
 Fullsphere data collection, phi and omega scans
;
_diffrn_measurement_specimen_support 'magnetic support whith 10 micron nylon fiber cryoloop'
_diffrn_radiation_monochromator 'Multilayer Montel 200 mirrors'
_diffrn_radiation_type MoK\a
_diffrn_radiation_wavelength 0.71073
_diffrn_reflns_av_R_equivalents 0.3223
_diffrn_reflns_av_sigmaI/netI 0.2660
_diffrn_reflns_limit_h_max 15
_diffrn_reflns_limit_h_min -15
_diffrn_reflns_limit_k_max 20
_diffrn_reflns_limit_k_min -16
_diffrn_reflns_limit_l_max 22
_diffrn_reflns_limit_l_min -22
_diffrn_reflns_number 36827
_diffrn_reflns_theta_full 25.49
_diffrn_reflns_theta_max 25.49
_diffrn_reflns_theta_min 2.49
_diffrn_source 'rotating anode X-ray tube'
_diffrn_source_current 90
_diffrn_source_power 50
_diffrn_source_size '3 mm x 0.3 mm fine focus'
_diffrn_source_type 'Bruker-Nonius FR 591'
_exptl_absorpt_coefficient_mu 0.644
_exptl_absorpt_correction_T_max 1.000000
_exptl_absorpt_correction_T_min 0.678809
_exptl_absorpt_correction_type empirical
_exptl_absorpt_process_details
; 
 SADABS Version 2.1 2003 Bruker-Nonius
 Blessing, Acta Cryst. (1995) A51 33-38
;
_exptl_crystal_colour red
_exptl_crystal_density_diffrn 1.243
_exptl_crystal_density_method 'not measured'
_exptl_crystal_description Needle
_exptl_crystal_F_000 1406
_exptl_crystal_size_max 0.20
_exptl_crystal_size_mid 0.01
_exptl_crystal_size_min 0.01
_refine_diff_density_max 1.399
_refine_diff_density_min -1.468
_refine_diff_density_rms 0.134
_refine_ls_extinction_method none
_refine_ls_goodness_of_fit_ref 0.850
_refine_ls_hydrogen_treatment noref
_refine_ls_matrix_type full
_refine_ls_number_parameters 812
_refine_ls_number_reflns 12063
_refine_ls_number_restraints 12
_refine_ls_restrained_S_all 0.850
_refine_ls_R_factor_all 0.1647
_refine_ls_R_factor_gt 0.0820
_refine_ls_shift/su_max 0.004
_refine_ls_shift/su_mean 0.000
_refine_ls_structure_factor_coef Fsqd
_refine_ls_weighting_details 'calc w=1/[\s^2^(Fo^2^)+(0.0813P)^2^+0.0000P] where P=(Fo^2^+2Fc^2^)/3'
_refine_ls_weighting_scheme calc
_refine_ls_wR_factor_gt 0.1934
_refine_ls_wR_factor_ref 0.2262
_reflns_number_gt 5551
_reflns_number_total 12063
_reflns_threshold_expression >2sigma(I)
_cod_data_source_file ic800033v-file002.cif
_cod_data_source_block sw098p-1
_cod_depositor_comments
;
The following automatic conversions were performed:
'_symmetry_cell_setting' value 'Triclinic' changed to 'triclinic'
according to '/home/saulius/struct/CIF-dictionaries/cif_core.dic'
dictionary named 'cif_core.dic' version 2.4.1 from 2010-06-29.

Automatic conversion script
Id: cif_fix_enum 1527 2010-12-29 10:47:43Z saulius 

The following automatic conversions were performed:

data name '_diffrn_measurement_specimen_suppport' was replaced with
'_diffrn_measurement_specimen_support' as specified in the
replacement file 'data/replacement-values/replacement_tags.lst'.

Automatic conversion script
Id: cif_correct_tags 9268 2022-04-12 08:56:07Z antanas 
;
_cod_original_cell_volume 3546.6(6)
_cod_database_code 4304938

loop_
_symmetry_equiv_pos_as_xyz
'x, y, z'
'-x, -y, -z'

loop_
_atom_site_label
_atom_site_type_symbol
_atom_site_fract_x
_atom_site_fract_y
_atom_site_fract_z
_atom_site_U_iso_or_equiv
_atom_site_adp_type
_atom_site_occupancy
_atom_site_symmetry_multiplicity
_atom_site_calc_flag
_atom_site_refinement_flags
_atom_site_disorder_assembly
_atom_site_disorder_group
C1A C 0.5357(7) 0.6520(6) 0.8108(4) 0.0252(18) Uani 1 1 d . . .
C2A C 0.5285(7) 0.6735(6) 0.8873(4) 0.0271(18) Uani 1 1 d U . .
C3A C 0.4285(7) 0.6341(7) 0.8948(5) 0.041(2) Uani 1 1 d . . .
H3A H 0.4273 0.6482 0.9454 0.050 Uiso 1 1 calc R . .
C4A C 0.3237(7) 0.5734(6) 0.8351(4) 0.035(2) Uani 1 1 d . . .
C5A C 0.3310(7) 0.5508(6) 0.7630(4) 0.034(2) Uani 1 1 d . . .
H5A H 0.2656 0.5079 0.7211 0.041 Uiso 1 1 calc R . .
C6A C 0.4333(6) 0.5902(6) 0.7508(4) 0.0256(18) Uani 1 1 d . . .
C7A C 0.4288(7) 0.5532(6) 0.6729(4) 0.0271(19) Uani 1 1 d . . .
H7A H 0.3582 0.5087 0.6372 0.033 Uiso 1 1 calc R . .
C8A C 0.6342(8) 0.7388(8) 0.9558(4) 0.051(3) Uani 1 1 d . . .
C9A C 0.6722(9) 0.8256(8) 0.9373(6) 0.061(3) Uani 1 1 d . . .
H9A1 H 0.6928 0.8177 0.8916 0.092 Uiso 1 1 calc R . .
H9A2 H 0.7404 0.8670 0.9821 0.092 Uiso 1 1 calc R . .
H9A3 H 0.6079 0.8480 0.9265 0.092 Uiso 1 1 calc R . .
C10A C 0.7378(8) 0.7087(8) 0.9745(5) 0.060(3) Uani 1 1 d . . .
H10A H 0.7543 0.6957 0.9275 0.090 Uiso 1 1 calc R . .
H10B H 0.7197 0.6565 0.9925 0.090 Uiso 1 1 calc R . .
H10C H 0.8065 0.7546 1.0154 0.090 Uiso 1 1 calc R . .
C11A C 0.6108(9) 0.7554(9) 1.0307(5) 0.067(4) Uani 1 1 d . . .
H11A H 0.6806 0.7995 1.0722 0.100 Uiso 1 1 calc R . .
H11B H 0.5921 0.7015 1.0463 0.100 Uiso 1 1 calc R . .
H11C H 0.5447 0.7758 1.0212 0.100 Uiso 1 1 calc R . .
C12A C 0.2161(8) 0.5342(7) 0.8511(5) 0.051(3) Uani 1 1 d . . .
C13A C 0.2404(10) 0.4814(8) 0.9078(6) 0.072(4) Uani 1 1 d . . .
H13A H 0.2754 0.4414 0.8901 0.108 Uiso 1 1 calc R . .
H13B H 0.1670 0.4482 0.9112 0.108 Uiso 1 1 calc R . .
H13C H 0.2947 0.5200 0.9594 0.108 Uiso 1 1 calc R . .
C14A C 0.1836(9) 0.6105(9) 0.8867(6) 0.075(4) Uani 1 1 d . . .
H14A H 0.2426 0.6415 0.9392 0.112 Uiso 1 1 calc R . .
H14B H 0.1067 0.5870 0.8893 0.112 Uiso 1 1 calc R . .
H14C H 0.1813 0.6505 0.8537 0.112 Uiso 1 1 calc R . .
C15A C 0.1104(8) 0.4774(7) 0.7771(5) 0.054(3) Uani 1 1 d . . .
H15A H 0.0911 0.5127 0.7413 0.080 Uiso 1 1 calc R . .
H15B H 0.0433 0.4526 0.7907 0.080 Uiso 1 1 calc R . .
H15C H 0.1289 0.4306 0.7518 0.080 Uiso 1 1 calc R . .
C16A C 0.5023(6) 0.5346(5) 0.5728(4) 0.0223(17) Uani 1 1 d U . .
C17A C 0.3978(6) 0.4741(5) 0.5156(4) 0.0223(17) Uani 1 1 d . . .
H17A H 0.3287 0.4568 0.5261 0.027 Uiso 1 1 calc R . .
C18A C 0.6028(6) 0.5608(5) 0.5578(4) 0.0233(18) Uani 1 1 d . . .
C19A C 0.8090(6) 0.6400(5) 0.6203(4) 0.0261(18) Uani 1 1 d . . .
H19A H 0.8157 0.6060 0.5777 0.031 Uiso 1 1 calc R . .
C20A C 0.9156(6) 0.7017(5) 0.6790(4) 0.0256(18) Uani 1 1 d . . .
C21A C 1.0178(7) 0.7065(6) 0.6656(5) 0.033(2) Uani 1 1 d . . .
H21A H 1.0122 0.6680 0.6205 0.039 Uiso 1 1 calc R . .
C22A C 1.1259(7) 0.7653(7) 0.7156(5) 0.037(2) Uani 1 1 d . . .
C23A C 1.1301(7) 0.8183(6) 0.7832(5) 0.039(2) Uani 1 1 d . . .
H23A H 1.2041 0.8591 0.8185 0.047 Uiso 1 1 calc R . .
C24A C 1.0354(7) 0.8150(6) 0.8016(4) 0.036(2) Uani 1 1 d . . .
C25A C 0.9222(7) 0.7578(6) 0.7483(4) 0.0286(19) Uani 1 1 d . . .
C26A C 1.2388(7) 0.7784(7) 0.7005(5) 0.048(3) Uani 1 1 d . . .
C27A C 1.2240(8) 0.7006(10) 0.6361(5) 0.075(4) Uani 1 1 d . . .
H27A H 1.2980 0.7097 0.6288 0.112 Uiso 1 1 calc R . .
H27B H 1.1625 0.6960 0.5870 0.112 Uiso 1 1 calc R . .
H27C H 1.2023 0.6470 0.6517 0.112 Uiso 1 1 calc R . .
C28A C 1.2727(9) 0.8691(9) 0.6804(7) 0.073(4) Uani 1 1 d . . .
H28A H 1.2641 0.9127 0.7172 0.110 Uiso 1 1 calc R . .
H28B H 1.2209 0.8631 0.6272 0.110 Uiso 1 1 calc R . .
H28C H 1.3541 0.8873 0.6846 0.110 Uiso 1 1 calc R . .
C29A C 1.3407(7) 0.7836(7) 0.7726(5) 0.050(3) Uani 1 1 d . . .
H29A H 1.3568 0.8333 0.8149 0.075 Uiso 1 1 calc R . .
H29B H 1.4104 0.7904 0.7602 0.075 Uiso 1 1 calc R . .
H29C H 1.3204 0.7302 0.7889 0.075 Uiso 1 1 calc R . .
C30A C 1.0477(7) 0.8748(7) 0.8794(5) 0.049(3) Uani 1 1 d . . .
C31A C 1.1779(8) 0.9298(8) 0.9296(5) 0.071(4) Uani 1 1 d . . .
H31A H 1.2078 0.9713 0.9030 0.107 Uiso 1 1 calc R . .
H31B H 1.2235 0.8916 0.9373 0.107 Uiso 1 1 calc R . .
H31C H 1.1847 0.9613 0.9804 0.107 Uiso 1 1 calc R . .
C32A C 1.0007(8) 0.8176(7) 0.9258(5) 0.053(3) Uani 1 1 d . . .
H32A H 1.0087 0.8541 0.9748 0.080 Uiso 1 1 calc R . .
H32B H 1.0452 0.7792 0.9372 0.080 Uiso 1 1 calc R . .
H32C H 0.9180 0.7828 0.8953 0.080 Uiso 1 1 calc R . .
C33A C 0.9845(9) 0.9378(8) 0.8631(5) 0.063(3) Uani 1 1 d . . .
H33A H 0.9003 0.9057 0.8358 0.094 Uiso 1 1 calc R . .
H33B H 1.0132 0.9712 0.8304 0.094 Uiso 1 1 calc R . .
H33C H 0.9991 0.9774 0.9124 0.094 Uiso 1 1 calc R . .
C1B C 0.2550(7) 0.7653(6) 0.3118(5) 0.033(2) Uani 1 1 d . . .
C2B C 0.1808(7) 0.7340(7) 0.2300(5) 0.036(2) Uani 1 1 d . . .
C3B C 0.1728(7) 0.6555(7) 0.1869(5) 0.037(2) Uani 1 1 d . . .
H3B H 0.1231 0.6360 0.1332 0.045 Uiso 1 1 calc R . .
C4B C 0.2336(7) 0.6034(6) 0.2180(4) 0.033(2) Uani 1 1 d . . .
C5B C 0.3059(7) 0.6348(7) 0.2951(4) 0.037(2) Uani 1 1 d . . .
H5B H 0.3491 0.6012 0.3177 0.044 Uiso 1 1 calc R . .
C6B C 0.3199(7) 0.7134(6) 0.3426(4) 0.034(2) Uani 1 1 d . . .
C7B C 0.3957(7) 0.7345(6) 0.4222(4) 0.032(2) Uani 1 1 d . . .
H7B H 0.4336 0.6948 0.4363 0.039 Uiso 1 1 calc R . .
C8B C 0.1108(7) 0.7884(6) 0.1929(5) 0.036(2) Uani 1 1 d . . .
C9B C 0.1862(8) 0.8802(6) 0.2042(5) 0.047(3) Uani 1 1 d . . .
H9B1 H 0.2144 0.9128 0.2589 0.071 Uiso 1 1 calc R . .
H9B2 H 0.1401 0.9076 0.1707 0.071 Uiso 1 1 calc R . .
H9B3 H 0.2531 0.8800 0.1903 0.071 Uiso 1 1 calc R . .
C10B C 0.0168(8) 0.7893(8) 0.2273(6) 0.054(3) Uani 1 1 d . . .
H10D H 0.0551 0.8239 0.2818 0.081 Uiso 1 1 calc R . .
H10E H -0.0277 0.7298 0.2244 0.081 Uiso 1 1 calc R . .
H10F H -0.0364 0.8148 0.1974 0.081 Uiso 1 1 calc R . .
C11B C 0.0449(8) 0.7455(7) 0.1037(5) 0.047(3) Uani 1 1 d . . .
H11D H 0.0032 0.7815 0.0800 0.071 Uiso 1 1 calc R . .
H11E H -0.0114 0.6878 0.0947 0.071 Uiso 1 1 calc R . .
H11F H 0.1013 0.7403 0.0804 0.071 Uiso 1 1 calc R . .
C12B C 0.2182(7) 0.5150(7) 0.1683(4) 0.038(2) Uani 1 1 d . . .
C13B C 0.1342(8) 0.4935(8) 0.0843(5) 0.052(3) Uani 1 1 d . . .
H13D H 0.0582 0.4947 0.0831 0.077 Uiso 1 1 calc R . .
H13E H 0.1244 0.4356 0.0562 0.077 Uiso 1 1 calc R . .
H13F H 0.1658 0.5363 0.0593 0.077 Uiso 1 1 calc R . .
C14B C 0.3354(8) 0.5131(9) 0.1676(6) 0.067(4) Uani 1 1 d . . .
H14D H 0.3655 0.5562 0.1424 0.100 Uiso 1 1 calc R . .
H14E H 0.3247 0.4553 0.1388 0.100 Uiso 1 1 calc R . .
H14F H 0.3913 0.5266 0.2213 0.100 Uiso 1 1 calc R . .
C15B C 0.1695(9) 0.4433(8) 0.2030(5) 0.061(3) Uani 1 1 d . . .
H15D H 0.2227 0.4548 0.2571 0.091 Uiso 1 1 calc R . .
H15E H 0.1622 0.3873 0.1725 0.091 Uiso 1 1 calc R . .
H15F H 0.0923 0.4417 0.2015 0.091 Uiso 1 1 calc R . .
C16B C 0.4914(6) 0.8159(6) 0.5566(4) 0.029(2) Uani 1 1 d . . .
C17B C 0.5393(7) 0.7589(6) 0.5871(4) 0.0291(19) Uani 1 1 d . . .
H17B H 0.5270 0.7063 0.5524 0.035 Uiso 1 1 calc R . .
C18B C 0.6200(7) 0.8504(6) 0.7114(4) 0.0289(19) Uani 1 1 d . . .
H18B H 0.6671 0.8624 0.7651 0.035 Uiso 1 1 calc R . .
C19B C 0.5752(7) 0.9090(6) 0.6877(5) 0.034(2) Uani 1 1 d . . .
H19B H 0.5878 0.9601 0.7246 0.041 Uiso 1 1 calc R . .
C20B C 0.5099(7) 0.8952(6) 0.6088(4) 0.032(2) Uani 1 1 d . . .
C21B C 0.4532(7) 1.0210(6) 0.6150(5) 0.034(2) Uani 1 1 d . . .
H21B H 0.5136 1.0461 0.6655 0.041 Uiso 1 1 calc R . .
C22B C 0.3804(7) 1.0652(7) 0.5898(5) 0.041(2) Uani 1 1 d . . .
C23B C 0.3959(8) 1.1391(7) 0.6484(5) 0.044(2) Uani 1 1 d . . .
H23B H 0.4593 1.1565 0.6975 0.053 Uiso 1 1 calc R . .
C24B C 0.3234(8) 1.1843(6) 0.6359(5) 0.044(2) Uani 1 1 d . . .
C25B C 0.2353(8) 1.1609(7) 0.5613(5) 0.046(2) Uani 1 1 d . . .
H25B H 0.1853 1.1936 0.5517 0.055 Uiso 1 1 calc R . .
C26B C 0.2170(7) 1.0925(6) 0.5004(5) 0.037(2) Uani 1 1 d . . .
C27B C 0.2955(7) 1.0448(7) 0.5130(5) 0.042(2) Uani 1 1 d . . .
C28B C 0.3352(8) 1.2629(7) 0.6996(6) 0.048(2) Uani 1 1 d . . .
C29B C 0.4330(9) 1.2754(7) 0.7753(6) 0.059(3) Uani 1 1 d . . .
H29D H 0.5038 1.2773 0.7657 0.089 Uiso 1 1 calc R . .
H29E H 0.4104 1.2271 0.7975 0.089 Uiso 1 1 calc R . .
H29F H 0.4483 1.3300 0.8119 0.089 Uiso 1 1 calc R . .
C30B C 0.2208(9) 1.2393(8) 0.7146(7) 0.066(3) Uani 1 1 d . . .
H30A H 0.2262 1.2867 0.7551 0.099 Uiso 1 1 calc R . .
H30B H 0.2091 1.1862 0.7319 0.099 Uiso 1 1 calc R . .
H30C H 0.1546 1.2300 0.6664 0.099 Uiso 1 1 calc R . .
C31B C 0.3534(9) 1.3417(8) 0.6722(6) 0.063(3) Uani 1 1 d . . .
H31D H 0.3618 1.3904 0.7127 0.094 Uiso 1 1 calc R . .
H31E H 0.2861 1.3325 0.6247 0.094 Uiso 1 1 calc R . .
H31F H 0.4246 1.3546 0.6610 0.094 Uiso 1 1 calc R . .
C32B C 0.1147(8) 1.0663(7) 0.4199(5) 0.040(2) Uani 1 1 d . . .
C33B C 0.1637(8) 1.0830(8) 0.3578(6) 0.053(3) Uani 1 1 d . . .
H33D H 0.2072 1.0445 0.3520 0.079 Uiso 1 1 calc R . .
H33E H 0.2163 1.1434 0.3734 0.079 Uiso 1 1 calc R . .
H33F H 0.0992 1.0716 0.3080 0.079 Uiso 1 1 calc R . .
C34B C 0.0351(8) 0.9726(7) 0.3993(6) 0.047(2) Uani 1 1 d . . .
H34A H -0.0018 0.9655 0.4371 0.070 Uiso 1 1 calc R . .
H34B H 0.0813 0.9349 0.4006 0.070 Uiso 1 1 calc R . .
H34C H -0.0254 0.9570 0.3469 0.070 Uiso 1 1 calc R . .
C35B C 0.0369(8) 1.1209(7) 0.4205(6) 0.051(3) Uani 1 1 d . . .
H35A H -0.0301 1.1003 0.3704 0.076 Uiso 1 1 calc R . .
H35B H 0.0824 1.1818 0.4287 0.076 Uiso 1 1 calc R . .
H35C H 0.0087 1.1153 0.4627 0.076 Uiso 1 1 calc R . .
C1S C 0.9937(12) 0.3844(8) 0.5685(6) 0.061(3) Uani 1 1 d . . .
C2S C 0.9207(14) 0.4409(10) 0.5707(8) 0.102(5) Uani 1 1 d . . .
H2S1 H 0.9624 0.4987 0.5682 0.154 Uiso 1 1 calc R . .
H2S2 H 0.9070 0.4457 0.6193 0.154 Uiso 1 1 calc R . .
H2S3 H 0.8455 0.4148 0.5261 0.154 Uiso 1 1 calc R . .
C3S C 0.9459(11) 0.2985(8) 0.5805(7) 0.073(4) Uani 1 1 d . . .
H3S1 H 0.9842 0.2605 0.5640 0.110 Uiso 1 1 calc R . .
H3S2 H 0.8614 0.2732 0.5496 0.110 Uiso 1 1 calc R . .
H3S3 H 0.9602 0.3049 0.6358 0.110 Uiso 1 1 calc R . .
C4S C 0.5586(10) 0.1022(10) 0.8739(8) 0.086(5) Uani 1 1 d . . .
C5S C 0.5074(11) 0.0481(10) 0.9233(7) 0.083(4) Uani 1 1 d . . .
H5S1 H 0.4230 0.0360 0.9054 0.124 Uiso 1 1 calc R . .
H5S2 H 0.5454 0.0809 0.9784 0.124 Uiso 1 1 calc R . .
H5S3 H 0.5217 -0.0067 0.9171 0.124 Uiso 1 1 calc R . .
C6S C 0.6433(11) 0.1934(10) 0.9123(8) 0.099(5) Uani 1 1 d . . .
H6S1 H 0.7118 0.1935 0.9546 0.148 Uiso 1 1 calc R . .
H6S2 H 0.6054 0.2285 0.9336 0.148 Uiso 1 1 calc R . .
H6S3 H 0.6682 0.2177 0.8738 0.148 Uiso 1 1 calc R . .
N1 N 0.5132(5) 0.5766(4) 0.6496(3) 0.0243(15) Uani 1 1 d . . .
N2 N 0.7050(5) 0.6255(4) 0.6190(3) 0.0206(14) Uani 1 1 d . . .
N1B N 0.4193(5) 0.8018(5) 0.4780(4) 0.0300(16) Uani 1 1 d . . .
N2B N 0.4466(6) 0.9455(5) 0.5746(4) 0.0400(19) Uani 1 1 d . . .
N3B N 0.6011(6) 0.7731(4) 0.6616(4) 0.0273(15) Uani 1 1 d . . .
O1 O 0.6301(5) 0.6901(4) 0.8030(3) 0.0340(15) Uani 1 1 d . . .
O2 O 0.8307(4) 0.7560(4) 0.7634(3) 0.0296(13) Uani 1 1 d . . .
O1B O 0.2591(5) 0.8374(5) 0.3514(3) 0.0439(17) Uani 1 1 d . . .
O2B O 0.2811(5) 0.9836(4) 0.4547(3) 0.0411(16) Uani 1 1 d . . .
O1S O 1.0817(8) 0.4118(6) 0.5590(4) 0.084(3) Uani 1 1 d . . .
O2S O 0.5311(7) 0.0664(7) 0.8057(4) 0.084(3) Uani 1 1 d . . .
Pd1 Pd 0.35188(6) 0.89260(5) 0.46414(4) 0.0330(2) Uani 1 1 d . . .
Zn1 Zn 0.66597(7) 0.68342(6) 0.70824(4) 0.0250(3) Uani 1 1 d . . .

loop_
_atom_site_aniso_label
_atom_site_aniso_U_11
_atom_site_aniso_U_22
_atom_site_aniso_U_33
_atom_site_aniso_U_23
_atom_site_aniso_U_13
_atom_site_aniso_U_12
C1A 0.042(5) 0.022(5) 0.022(4) 0.004(4) 0.014(3) 0.023(4)
C2A 0.033(3) 0.024(4) 0.026(3) -0.002(3) 0.011(3) 0.017(3)
C3A 0.046(5) 0.049(7) 0.026(4) -0.006(4) 0.012(4) 0.025(5)
C4A 0.045(5) 0.030(6) 0.033(4) 0.000(4) 0.018(4) 0.019(4)
C5A 0.044(5) 0.026(6) 0.026(4) -0.008(4) 0.011(4) 0.015(4)
C6A 0.034(4) 0.025(5) 0.018(4) -0.003(3) 0.009(3) 0.016(4)
C7A 0.036(5) 0.024(5) 0.020(4) -0.003(3) 0.006(3) 0.018(4)
C8A 0.049(6) 0.071(9) 0.019(4) -0.009(5) 0.009(4) 0.017(5)
C9A 0.071(7) 0.051(8) 0.047(6) -0.015(5) 0.011(5) 0.028(6)
C10A 0.046(6) 0.090(10) 0.030(5) -0.005(5) 0.003(4) 0.030(6)
C11A 0.050(6) 0.097(11) 0.030(5) -0.022(5) 0.010(4) 0.020(6)
C12A 0.054(6) 0.052(8) 0.033(5) -0.011(5) 0.022(4) 0.002(5)
C13A 0.092(9) 0.061(9) 0.044(6) 0.006(6) 0.030(6) -0.002(7)
C14A 0.045(6) 0.075(10) 0.078(7) -0.035(7) 0.034(5) 0.003(6)
C15A 0.053(6) 0.044(7) 0.050(5) -0.015(5) 0.032(5) -0.002(5)
C16A 0.029(3) 0.016(4) 0.022(3) 0.000(3) 0.005(2) 0.017(3)
C17A 0.025(4) 0.020(5) 0.027(4) 0.004(4) 0.011(3) 0.015(3)
C18A 0.029(4) 0.018(5) 0.015(3) -0.005(3) 0.002(3) 0.009(3)
C19A 0.026(4) 0.022(5) 0.022(4) -0.005(3) 0.005(3) 0.008(3)
C20A 0.036(5) 0.020(5) 0.024(4) 0.005(4) 0.009(3) 0.019(4)
C21A 0.033(5) 0.030(6) 0.037(4) 0.012(4) 0.011(4) 0.016(4)
C22A 0.035(5) 0.043(6) 0.035(4) 0.015(4) 0.009(4) 0.020(4)
C23A 0.026(4) 0.041(6) 0.033(4) 0.000(4) -0.002(4) 0.006(4)
C24A 0.031(5) 0.035(6) 0.029(4) 0.002(4) 0.002(3) 0.008(4)
C25A 0.034(5) 0.025(5) 0.028(4) 0.008(4) 0.008(3) 0.015(4)
C26A 0.035(5) 0.058(8) 0.056(6) 0.022(6) 0.015(4) 0.024(5)
C27A 0.036(6) 0.140(14) 0.038(5) -0.005(7) 0.011(4) 0.035(7)
C28A 0.060(7) 0.094(11) 0.101(9) 0.054(9) 0.047(7) 0.044(7)
C29A 0.037(5) 0.043(7) 0.058(6) -0.004(5) 0.004(4) 0.022(5)
C30A 0.029(5) 0.059(8) 0.031(4) -0.013(5) 0.003(4) 0.000(5)
C31A 0.043(6) 0.081(10) 0.044(5) -0.027(6) 0.004(5) -0.007(6)
C32A 0.058(6) 0.054(8) 0.028(4) -0.009(5) 0.008(4) 0.012(5)
C33A 0.057(6) 0.063(9) 0.046(6) -0.030(5) 0.014(5) 0.018(6)
C1B 0.036(5) 0.035(6) 0.036(4) 0.007(4) 0.013(4) 0.024(4)
C2B 0.034(5) 0.048(7) 0.034(4) 0.021(5) 0.011(4) 0.025(4)
C3B 0.037(5) 0.053(7) 0.025(4) 0.016(5) 0.009(4) 0.020(5)
C4B 0.040(5) 0.045(6) 0.022(4) 0.008(4) 0.011(3) 0.028(4)
C5B 0.041(5) 0.055(7) 0.029(4) 0.014(5) 0.013(4) 0.035(5)
C6B 0.044(5) 0.040(6) 0.030(4) 0.014(4) 0.017(4) 0.027(4)
C7B 0.034(5) 0.028(5) 0.033(4) 0.005(4) 0.005(4) 0.018(4)
C8B 0.050(5) 0.024(5) 0.039(5) 0.013(4) 0.011(4) 0.026(4)
C9B 0.063(6) 0.037(6) 0.049(5) 0.020(5) 0.014(5) 0.032(5)
C10B 0.047(6) 0.065(8) 0.060(6) 0.034(6) 0.014(5) 0.031(5)
C11B 0.057(6) 0.046(7) 0.041(5) 0.022(5) 0.007(4) 0.030(5)
C12B 0.036(5) 0.053(7) 0.025(4) 0.011(4) 0.002(3) 0.025(5)
C13B 0.059(6) 0.058(8) 0.028(4) -0.004(5) 0.006(4) 0.028(5)
C14B 0.052(6) 0.076(10) 0.053(6) -0.026(6) 0.006(5) 0.035(6)
C15B 0.083(8) 0.065(9) 0.034(5) 0.012(6) 0.007(5) 0.046(7)
C16B 0.028(4) 0.033(6) 0.022(4) -0.002(4) 0.005(3) 0.016(4)
C17B 0.036(4) 0.030(5) 0.016(4) -0.002(4) 0.006(3) 0.015(4)
C18B 0.035(4) 0.020(5) 0.026(4) -0.006(4) 0.009(3) 0.011(4)
C19B 0.036(5) 0.028(6) 0.038(5) -0.003(4) 0.014(4) 0.016(4)
C20B 0.031(4) 0.033(6) 0.030(4) 0.002(4) 0.012(3) 0.013(4)
C21B 0.042(5) 0.020(5) 0.052(5) 0.007(4) 0.023(4) 0.021(4)
C22B 0.041(5) 0.043(7) 0.043(5) 0.005(5) 0.022(4) 0.019(5)
C23B 0.046(5) 0.037(7) 0.051(5) 0.009(5) 0.018(4) 0.019(5)
C24B 0.060(6) 0.024(6) 0.058(6) 0.004(5) 0.032(5) 0.026(5)
C25B 0.055(6) 0.042(7) 0.063(6) 0.019(5) 0.033(5) 0.034(5)
C26B 0.048(5) 0.018(5) 0.053(5) 0.015(4) 0.022(4) 0.018(4)
C27B 0.036(5) 0.048(7) 0.051(5) 0.028(5) 0.021(4) 0.016(4)
C28B 0.062(6) 0.030(6) 0.064(6) 0.008(5) 0.031(5) 0.028(5)
C29B 0.080(8) 0.038(7) 0.069(7) 0.000(6) 0.037(6) 0.032(6)
C30B 0.078(8) 0.045(8) 0.094(8) -0.002(6) 0.053(6) 0.035(6)
C31B 0.062(7) 0.052(8) 0.069(7) 0.001(6) 0.016(5) 0.032(6)
C32B 0.052(6) 0.034(6) 0.050(5) 0.013(5) 0.024(4) 0.031(5)
C33B 0.051(6) 0.059(8) 0.067(6) 0.034(6) 0.027(5) 0.032(5)
C34B 0.044(5) 0.035(6) 0.062(6) 0.010(5) 0.017(4) 0.023(5)
C35B 0.054(6) 0.048(7) 0.071(6) 0.035(6) 0.026(5) 0.038(5)
C1S 0.097(9) 0.043(8) 0.034(5) 0.004(5) 0.012(6) 0.027(7)
C2S 0.173(15) 0.070(11) 0.072(8) 0.014(8) 0.036(9) 0.071(11)
C3S 0.103(10) 0.053(9) 0.070(7) 0.025(7) 0.033(7) 0.034(7)
C4S 0.062(8) 0.077(11) 0.090(9) -0.037(8) 0.017(7) 0.031(7)
C5S 0.089(10) 0.082(12) 0.076(8) 0.013(8) 0.031(7) 0.034(8)
C6S 0.085(10) 0.062(11) 0.129(12) -0.024(9) 0.036(8) 0.030(8)
N1 0.035(4) 0.017(4) 0.022(3) -0.002(3) 0.008(3) 0.016(3)
N2 0.032(4) 0.008(4) 0.019(3) -0.002(3) 0.006(3) 0.009(3)
N1B 0.035(4) 0.025(4) 0.038(4) 0.009(3) 0.014(3) 0.021(3)
N2B 0.032(4) 0.043(6) 0.035(4) -0.010(4) 0.012(3) 0.010(4)
N3B 0.042(4) 0.010(4) 0.035(4) 0.010(3) 0.013(3) 0.016(3)
O1 0.033(3) 0.042(4) 0.020(3) -0.007(3) 0.007(2) 0.015(3)
O2 0.029(3) 0.019(3) 0.029(3) -0.013(2) 0.007(2) 0.007(2)
O1B 0.041(4) 0.058(5) 0.034(3) 0.008(3) 0.007(3) 0.029(3)
O2B 0.055(4) 0.038(4) 0.048(4) 0.014(3) 0.022(3) 0.038(3)
O1S 0.090(7) 0.070(7) 0.055(5) 0.005(5) 0.014(5) 0.000(5)
O2S 0.069(5) 0.106(8) 0.055(4) -0.024(5) 0.017(4) 0.030(5)
Pd1 0.0421(4) 0.0299(5) 0.0348(4) 0.0074(3) 0.0140(3) 0.0257(3)
Zn1 0.0294(5) 0.0230(6) 0.0195(4) -0.0034(4) 0.0049(4) 0.0149(4)

loop_
_atom_type_symbol
_atom_type_description
_atom_type_scat_dispersion_real
_atom_type_scat_dispersion_imag
_atom_type_scat_source
C C 0.0033 0.0016 'International Tables Vol C Tables 4.2.6.8 and 6.1.1.4'
H H 0.0000 0.0000 'International Tables Vol C Tables 4.2.6.8 and 6.1.1.4'
N N 0.0061 0.0033 'International Tables Vol C Tables 4.2.6.8 and 6.1.1.4'
O O 0.0106 0.0060 'International Tables Vol C Tables 4.2.6.8 and 6.1.1.4'
Zn Zn 0.2839 1.4301 'International Tables Vol C Tables 4.2.6.8 and 6.1.1.4'
Pd Pd -0.9988 1.0072 'International Tables Vol C Tables 4.2.6.8 and 6.1.1.4'

loop_
_geom_angle_atom_site_label_1
_geom_angle_atom_site_label_2
_geom_angle_atom_site_label_3
_geom_angle
_geom_angle_site_symmetry_1
_geom_angle_site_symmetry_3
_geom_angle_publ_flag
O1 C1A C6A 125.4(6) . . ?
O1 C1A C2A 119.0(7) . . ?
C6A C1A C2A 115.6(7) . . ?
C3A C2A C1A 118.7(7) . . ?
C3A C2A C8A 121.6(7) . . ?
C1A C2A C8A 119.7(7) . . ?
C2A C3A C4A 126.8(8) . . ?
C5A C4A C3A 114.8(8) . . ?
C5A C4A C12A 123.6(8) . . ?
C3A C4A C12A 121.5(7) . . ?
C4A C5A C6A 121.3(8) . . ?
C5A C6A C1A 122.7(7) . . ?
C5A C6A C7A 113.8(7) . . ?
C1A C6A C7A 123.0(7) . . ?
N1 C7A C6A 124.9(7) . . ?
C10A C8A C2A 111.5(9) . . ?
C10A C8A C9A 107.2(9) . . ?
C2A C8A C9A 110.5(7) . . ?
C10A C8A C11A 106.9(7) . . ?
C2A C8A C11A 112.9(8) . . ?
C9A C8A C11A 107.6(10) . . ?
C13A C12A C4A 110.0(9) . . ?
C13A C12A C15A 109.3(10) . . ?
C4A C12A C15A 112.6(7) . . ?
C13A C12A C14A 109.9(9) . . ?
C4A C12A C14A 107.8(9) . . ?
C15A C12A C14A 107.2(8) . . ?
C18A C16A C17A 121.0(7) . . ?
C18A C16A N1 115.1(6) . . ?
C17A C16A N1 123.8(7) . . ?
C16A C17A C18A 118.7(7) . 2_666 ?
C16A C18A C17A 120.3(7) . 2_666 ?
C16A C18A N2 117.2(6) . . ?
C17A C18A N2 122.4(7) 2_666 . ?
N2 C19A C20A 127.0(7) . . ?
C21A C20A C19A 115.8(7) . . ?
C21A C20A C25A 120.1(7) . . ?
C19A C20A C25A 124.1(7) . . ?
C22A C21A C20A 122.0(8) . . ?
C21A C22A C23A 116.7(8) . . ?
C21A C22A C26A 124.2(8) . . ?
C23A C22A C26A 119.1(8) . . ?
C24A C23A C22A 124.5(8) . . ?
C23A C24A C25A 119.4(8) . . ?
C23A C24A C30A 121.6(7) . . ?
C25A C24A C30A 119.0(7) . . ?
O2 C25A C24A 120.3(7) . . ?
O2 C25A C20A 122.5(7) . . ?
C24A C25A C20A 117.2(7) . . ?
C29A C26A C22A 112.0(8) . . ?
C29A C26A C27A 105.5(8) . . ?
C22A C26A C27A 111.2(8) . . ?
C29A C26A C28A 107.3(8) . . ?
C22A C26A C28A 107.2(8) . . ?
C27A C26A C28A 113.7(9) . . ?
C33A C30A C32A 111.4(8) . . ?
C33A C30A C31A 106.8(10) . . ?
C32A C30A C31A 108.1(8) . . ?
C33A C30A C24A 111.3(7) . . ?
C32A C30A C24A 108.6(9) . . ?
C31A C30A C24A 110.6(7) . . ?
O1B C1B C6B 125.0(7) . . ?
O1B C1B C2B 118.5(7) . . ?
C6B C1B C2B 116.5(8) . . ?
C3B C2B C1B 119.4(7) . . ?
C3B C2B C8B 121.7(7) . . ?
C1B C2B C8B 119.0(8) . . ?
C2B C3B C4B 123.9(7) . . ?
C5B C4B C3B 116.1(9) . . ?
C5B C4B C12B 122.0(7) . . ?
C3B C4B C12B 121.9(7) . . ?
C4B C5B C6B 123.7(8) . . ?
C5B C6B C7B 116.1(7) . . ?
C5B C6B C1B 120.3(7) . . ?
C7B C6B C1B 123.5(8) . . ?
N1B C7B C6B 127.7(8) . . ?
C9B C8B C2B 113.4(7) . . ?
C9B C8B C10B 109.3(8) . . ?
C2B C8B C10B 109.5(7) . . ?
C9B C8B C11B 107.7(7) . . ?
C2B C8B C11B 109.7(8) . . ?
C10B C8B C11B 107.1(7) . . ?
C13B C12B C14B 107.8(7) . . ?
C13B C12B C15B 107.5(8) . . ?
C14B C12B C15B 108.4(9) . . ?
C13B C12B C4B 112.9(7) . . ?
C14B C12B C4B 110.7(8) . . ?
C15B C12B C4B 109.4(7) . . ?
C17B C16B N1B 126.0(8) . . ?
C17B C16B C20B 118.1(7) . . ?
N1B C16B C20B 115.8(7) . . ?
N3B C17B C16B 123.8(8) . . ?
C19B C18B N3B 123.1(7) . . ?
C18B C19B C20B 120.0(8) . . ?
C19B C20B N2B 127.6(8) . . ?
C19B C20B C16B 117.3(7) . . ?
N2B C20B C16B 114.6(7) . . ?
N2B C21B C22B 125.5(9) . . ?
C21B C22B C27B 125.8(9) . . ?
C21B C22B C23B 114.5(8) . . ?
C27B C22B C23B 119.7(8) . . ?
C24B C23B C22B 122.2(9) . . ?
C23B C24B C25B 117.7(9) . . ?
C23B C24B C28B 123.3(9) . . ?
C25B C24B C28B 119.0(8) . . ?
C26B C25B C24B 123.9(8) . . ?
C25B C26B C27B 118.6(8) . . ?
C25B C26B C32B 121.9(7) . . ?
C27B C26B C32B 119.4(8) . . ?
O2B C27B C22B 124.2(8) . . ?
O2B C27B C26B 118.2(8) . . ?
C22B C27B C26B 117.4(9) . . ?
C31B C28B C29B 111.6(9) . . ?
C31B C28B C30B 110.4(9) . . ?
C29B C28B C30B 106.9(9) . . ?
C31B C28B C24B 110.2(8) . . ?
C29B C28B C24B 110.1(8) . . ?
C30B C28B C24B 107.5(8) . . ?
C34B C32B C33B 111.4(8) . . ?
C34B C32B C35B 106.0(8) . . ?
C33B C32B C35B 107.3(7) . . ?
C34B C32B C26B 111.4(7) . . ?
C33B C32B C26B 109.6(7) . . ?
C35B C32B C26B 111.1(8) . . ?
O1S C1S C3S 126.3(13) . . ?
O1S C1S C2S 119.2(13) . . ?
C3S C1S C2S 114.5(13) . . ?
O2S C4S C6S 122.7(16) . . ?
O2S C4S C5S 117.6(13) . . ?
C6S C4S C5S 119.6(12) . . ?
C7A N1 C16A 121.1(6) . . ?
C7A N1 Zn1 125.4(5) . . ?
C16A N1 Zn1 113.1(5) . . ?
C19A N2 C18A 123.0(6) . . ?
C19A N2 Zn1 124.6(5) . . ?
C18A N2 Zn1 112.2(5) . . ?
C7B N1B C16B 124.2(7) . . ?
C7B N1B Pd1 124.0(5) . . ?
C16B N1B Pd1 111.7(5) . . ?
C21B N2B C20B 122.5(7) . . ?
C21B N2B Pd1 124.7(6) . . ?
C20B N2B Pd1 112.8(6) . . ?
C17B N3B C18B 117.6(7) . . ?
C17B N3B Zn1 123.5(6) . . ?
C18B N3B Zn1 118.8(5) . . ?
C1A O1 Zn1 129.7(5) . . ?
C25A O2 Zn1 131.7(5) . . ?
C1B O1B Pd1 126.1(5) . . ?
C27B O2B Pd1 124.8(5) . . ?
N2B Pd1 N1B 84.9(3) . . ?
N2B Pd1 O1B 178.3(3) . . ?
N1B Pd1 O1B 93.7(3) . . ?
N2B Pd1 O2B 93.3(3) . . ?
N1B Pd1 O2B 177.0(3) . . ?
O1B Pd1 O2B 88.1(3) . . ?
O2 Zn1 O1 94.8(2) . . ?
O2 Zn1 N1 162.2(2) . . ?
O1 Zn1 N1 89.2(2) . . ?
O2 Zn1 N2 89.8(2) . . ?
O1 Zn1 N2 154.8(3) . . ?
N1 Zn1 N2 79.5(2) . . ?
O2 Zn1 N3B 99.7(3) . . ?
O1 Zn1 N3B 101.7(3) . . ?
N1 Zn1 N3B 96.4(2) . . ?
N2 Zn1 N3B 101.9(2) . . ?

loop_
_geom_bond_atom_site_label_1
_geom_bond_atom_site_label_2
_geom_bond_distance
_geom_bond_site_symmetry_2
_geom_bond_publ_flag
C1A O1 1.271(9) . ?
C1A C6A 1.414(11) . ?
C1A C2A 1.466(10) . ?
C2A C3A 1.337(12) . ?
C2A C8A 1.518(12) . ?
C3A C4A 1.420(12) . ?
C4A C5A 1.391(11) . ?
C4A C12A 1.504(12) . ?
C5A C6A 1.406(11) . ?
C6A C7A 1.476(10) . ?
C7A N1 1.284(10) . ?
C8A C10A 1.515(13) . ?
C8A C9A 1.526(16) . ?
C8A C11A 1.533(12) . ?
C12A C13A 1.500(15) . ?
C12A C15A 1.530(12) . ?
C12A C14A 1.570(15) . ?
C16A C18A 1.381(10) . ?
C16A C17A 1.400(10) . ?
C16A N1 1.449(9) . ?
C17A C18A 1.410(10) 2_666 ?
C18A C17A 1.410(10) 2_666 ?
C18A N2 1.438(9) . ?
C19A N2 1.286(9) . ?
C19A C20A 1.430(11) . ?
C20A C21A 1.404(11) . ?
C20A C25A 1.446(11) . ?
C21A C22A 1.376(12) . ?
C22A C23A 1.409(13) . ?
C22A C26A 1.534(12) . ?
C23A C24A 1.361(12) . ?
C24A C25A 1.424(11) . ?
C24A C30A 1.574(13) . ?
C25A O2 1.294(9) . ?
C26A C29A 1.526(11) . ?
C26A C27A 1.556(16) . ?
C26A C28A 1.594(16) . ?
C30A C33A 1.513(15) . ?
C30A C32A 1.521(14) . ?
C30A C31A 1.549(12) . ?
C1B O1B 1.293(11) . ?
C1B C6B 1.429(11) . ?
C1B C2B 1.441(11) . ?
C2B C3B 1.390(13) . ?
C2B C8B 1.543(11) . ?
C3B C4B 1.402(12) . ?
C4B C5B 1.367(11) . ?
C4B C12B 1.543(13) . ?
C5B C6B 1.398(13) . ?
C6B C7B 1.423(10) . ?
C7B N1B 1.301(11) . ?
C8B C9B 1.506(13) . ?
C8B C10B 1.550(13) . ?
C8B C11B 1.554(12) . ?
C12B C13B 1.519(10) . ?
C12B C14B 1.526(12) . ?
C12B C15B 1.528(14) . ?
C16B C17B 1.376(11) . ?
C16B N1B 1.410(9) . ?
C16B C20B 1.430(12) . ?
C17B N3B 1.315(9) . ?
C18B C19B 1.335(12) . ?
C18B N3B 1.380(10) . ?
C19B C20B 1.395(10) . ?
C20B N2B 1.416(11) . ?
C21B N2B 1.333(11) . ?
C21B C22B 1.366(12) . ?
C22B C27B 1.423(12) . ?
C22B C23B 1.441(13) . ?
C23B C24B 1.347(12) . ?
C24B C25B 1.403(12) . ?
C24B C28B 1.569(13) . ?
C25B C26B 1.394(13) . ?
C26B C27B 1.440(12) . ?
C26B C32B 1.552(12) . ?
C27B O2B 1.303(12) . ?
C28B C31B 1.472(15) . ?
C28B C29B 1.506(13) . ?
C28B C30B 1.546(13) . ?
C32B C34B 1.517(14) . ?
C32B C33B 1.522(12) . ?
C32B C35B 1.536(12) . ?
C1S O1S 1.181(13) . ?
C1S C3S 1.476(17) . ?
C1S C2S 1.515(18) . ?
C4S O2S 1.217(13) . ?
C4S C6S 1.500(19) . ?
C4S C5S 1.559(19) . ?
N1 Zn1 2.072(7) . ?
N2 Zn1 2.079(6) . ?
N1B Pd1 1.962(7) . ?
N2B Pd1 1.944(6) . ?
N3B Zn1 2.086(6) . ?
O1 Zn1 1.976(5) . ?
O2 Zn1 1.950(5) . ?
O1B Pd1 1.980(6) . ?
O2B Pd1 1.986(6) . ?

loop_
_geom_torsion_atom_site_label_1
_geom_torsion_atom_site_label_2
_geom_torsion_atom_site_label_3
_geom_torsion_atom_site_label_4
_geom_torsion
_geom_torsion_site_symmetry_1
_geom_torsion_site_symmetry_2
_geom_torsion_site_symmetry_3
_geom_torsion_site_symmetry_4
_geom_torsion_publ_flag
O1 C1A C2A C3A 179.1(8) . . . . ?
C6A C1A C2A C3A 0.2(12) . . . . ?
O1 C1A C2A C8A -1.5(12) . . . . ?
C6A C1A C2A C8A 179.5(8) . . . . ?
C1A C2A C3A C4A -1.8(14) . . . . ?
C8A C2A C3A C4A 178.9(9) . . . . ?
C2A C3A C4A C5A 3.5(14) . . . . ?
C2A C3A C4A C12A -179.3(9) . . . . ?
C3A C4A C5A C6A -3.7(13) . . . . ?
C12A C4A C5A C6A 179.2(9) . . . . ?
C4A C5A C6A C1A 2.5(13) . . . . ?
C4A C5A C6A C7A 175.2(8) . . . . ?
O1 C1A C6A C5A -179.4(7) . . . . ?
C2A C1A C6A C5A -0.6(12) . . . . ?
O1 C1A C6A C7A 8.6(13) . . . . ?
C2A C1A C6A C7A -172.6(7) . . . . ?
C5A C6A C7A N1 -177.4(8) . . . . ?
C1A C6A C7A N1 -4.7(13) . . . . ?
C3A C2A C8A C10A 118.3(10) . . . . ?
C1A C2A C8A C10A -61.1(12) . . . . ?
C3A C2A C8A C9A -122.6(9) . . . . ?
C1A C2A C8A C9A 58.0(11) . . . . ?
C3A C2A C8A C11A -2.1(14) . . . . ?
C1A C2A C8A C11A 178.5(9) . . . . ?
C5A C4A C12A C13A 113.5(10) . . . . ?
C3A C4A C12A C13A -63.4(12) . . . . ?
C5A C4A C12A C15A -8.6(15) . . . . ?
C3A C4A C12A C15A 174.4(9) . . . . ?
C5A C4A C12A C14A -126.7(10) . . . . ?
C3A C4A C12A C14A 56.4(12) . . . . ?
C18A C16A C17A C18A 0.8(13) . . . 2_666 ?
N1 C16A C17A C18A 178.3(7) . . . 2_666 ?
C17A C16A C18A C17A -0.9(13) . . . 2_666 ?
N1 C16A C18A C17A -178.6(7) . . . 2_666 ?
C17A C16A C18A N2 177.8(6) . . . . ?
N1 C16A C18A N2 0.1(10) . . . . ?
N2 C19A C20A C21A -178.3(8) . . . . ?
N2 C19A C20A C25A 1.0(13) . . . . ?
C19A C20A C21A C22A 177.5(8) . . . . ?
C25A C20A C21A C22A -1.9(12) . . . . ?
C20A C21A C22A C23A 2.7(12) . . . . ?
C20A C21A C22A C26A -174.8(8) . . . . ?
C21A C22A C23A C24A -0.2(14) . . . . ?
C26A C22A C23A C24A 177.5(9) . . . . ?
C22A C23A C24A C25A -3.1(14) . . . . ?
C22A C23A C24A C30A 178.4(9) . . . . ?
C23A C24A C25A O2 -177.6(8) . . . . ?
C30A C24A C25A O2 0.9(12) . . . . ?
C23A C24A C25A C20A 3.8(12) . . . . ?
C30A C24A C25A C20A -177.7(8) . . . . ?
C21A C20A C25A O2 -180.0(7) . . . . ?
C19A C20A C25A O2 0.7(12) . . . . ?
C21A C20A C25A C24A -1.4(11) . . . . ?
C19A C20A C25A C24A 179.2(7) . . . . ?
C21A C22A C26A C29A -134.6(9) . . . . ?
C23A C22A C26A C29A 47.9(12) . . . . ?
C21A C22A C26A C27A -16.9(13) . . . . ?
C23A C22A C26A C27A 165.6(9) . . . . ?
C21A C22A C26A C28A 107.9(11) . . . . ?
C23A C22A C26A C28A -69.6(11) . . . . ?
C23A C24A C30A C33A 115.5(10) . . . . ?
C25A C24A C30A C33A -63.0(12) . . . . ?
C23A C24A C30A C32A -121.6(9) . . . . ?
C25A C24A C30A C32A 59.9(11) . . . . ?
C23A C24A C30A C31A -3.1(14) . . . . ?
C25A C24A C30A C31A 178.4(9) . . . . ?
O1B C1B C2B C3B -178.4(8) . . . . ?
C6B C1B C2B C3B 2.3(12) . . . . ?
O1B C1B C2B C8B 0.9(12) . . . . ?
C6B C1B C2B C8B -178.5(8) . . . . ?
C1B C2B C3B C4B -0.2(14) . . . . ?
C8B C2B C3B C4B -179.4(8) . . . . ?
C2B C3B C4B C5B -1.3(13) . . . . ?
C2B C3B C4B C12B 177.7(8) . . . . ?
C3B C4B C5B C6B 0.8(13) . . . . ?
C12B C4B C5B C6B -178.3(8) . . . . ?
C4B C5B C6B C7B 177.8(8) . . . . ?
C4B C5B C6B C1B 1.4(14) . . . . ?
O1B C1B C6B C5B 177.9(8) . . . . ?
C2B C1B C6B C5B -2.9(12) . . . . ?
O1B C1B C6B C7B 1.7(14) . . . . ?
C2B C1B C6B C7B -179.1(8) . . . . ?
C5B C6B C7B N1B -177.2(8) . . . . ?
C1B C6B C7B N1B -0.9(14) . . . . ?
C3B C2B C8B C9B -125.4(9) . . . . ?
C1B C2B C8B C9B 55.4(11) . . . . ?
C3B C2B C8B C10B 112.2(9) . . . . ?
C1B C2B C8B C10B -67.0(11) . . . . ?
C3B C2B C8B C11B -5.0(12) . . . . ?
C1B C2B C8B C11B 175.8(8) . . . . ?
C5B C4B C12B C13B -179.7(8) . . . . ?
C3B C4B C12B C13B 1.2(12) . . . . ?
C5B C4B C12B C14B -58.7(11) . . . . ?
C3B C4B C12B C14B 122.3(9) . . . . ?
C5B C4B C12B C15B 60.6(10) . . . . ?
C3B C4B C12B C15B -118.4(9) . . . . ?
N1B C16B C17B N3B -176.3(7) . . . . ?
C20B C16B C17B N3B 0.0(13) . . . . ?
N3B C18B C19B C20B -2.8(13) . . . . ?
C18B C19B C20B N2B 173.1(8) . . . . ?
C18B C19B C20B C16B 1.7(12) . . . . ?
C17B C16B C20B C19B -0.3(12) . . . . ?
N1B C16B C20B C19B 176.4(7) . . . . ?
C17B C16B C20B N2B -172.9(7) . . . . ?
N1B C16B C20B N2B 3.8(10) . . . . ?
N2B C21B C22B C27B -8.9(15) . . . . ?
N2B C21B C22B C23B 171.9(8) . . . . ?
C21B C22B C23B C24B -172.9(9) . . . . ?
C27B C22B C23B C24B 7.9(14) . . . . ?
C22B C23B C24B C25B -4.2(15) . . . . ?
C22B C23B C24B C28B 177.7(9) . . . . ?
C23B C24B C25B C26B 1.7(15) . . . . ?
C28B C24B C25B C26B 179.9(9) . . . . ?
C24B C25B C26B C27B -2.8(14) . . . . ?
C24B C25B C26B C32B 177.1(9) . . . . ?
C21B C22B C27B O2B -4.5(15) . . . . ?
C23B C22B C27B O2B 174.6(8) . . . . ?
C21B C22B C27B C26B 172.3(9) . . . . ?
C23B C22B C27B C26B -8.6(13) . . . . ?
C25B C26B C27B O2B -176.8(8) . . . . ?
C32B C26B C27B O2B 3.3(12) . . . . ?
C25B C26B C27B C22B 6.1(13) . . . . ?
C32B C26B C27B C22B -173.7(8) . . . . ?
C23B C24B C28B C31B 120.4(11) . . . . ?
C25B C24B C28B C31B -57.6(12) . . . . ?
C23B C24B C28B C29B -3.1(14) . . . . ?
C25B C24B C28B C29B 178.8(9) . . . . ?
C23B C24B C28B C30B -119.2(11) . . . . ?
C25B C24B C28B C30B 62.7(12) . . . . ?
C25B C26B C32B C34B -121.7(9) . . . . ?
C27B C26B C32B C34B 58.2(11) . . . . ?
C25B C26B C32B C33B 114.5(10) . . . . ?
C27B C26B C32B C33B -65.6(11) . . . . ?
C25B C26B C32B C35B -3.8(12) . . . . ?
C27B C26B C32B C35B 176.1(8) . . . . ?
C6A C7A N1 C16A 177.9(7) . . . . ?
C6A C7A N1 Zn1 -9.9(11) . . . . ?
C18A C16A N1 C7A -174.6(7) . . . . ?
C17A C16A N1 C7A 7.7(11) . . . . ?
C18A C16A N1 Zn1 12.3(8) . . . . ?
C17A C16A N1 Zn1 -165.3(6) . . . . ?
C20A C19A N2 C18A -179.0(7) . . . . ?
C20A C19A N2 Zn1 -4.8(11) . . . . ?
C16A C18A N2 C19A 162.5(7) . . . . ?
C17A C18A N2 C19A -18.9(12) 2_666 . . . ?
C16A C18A N2 Zn1 -12.4(8) . . . . ?
C17A C18A N2 Zn1 166.3(6) 2_666 . . . ?
C6B C7B N1B C16B 176.8(8) . . . . ?
C6B C7B N1B Pd1 0.4(12) . . . . ?
C17B C16B N1B C7B -5.6(13) . . . . ?
C20B C16B N1B C7B 178.0(8) . . . . ?
C17B C16B N1B Pd1 171.2(7) . . . . ?
C20B C16B N1B Pd1 -5.2(9) . . . . ?
C22B C21B N2B C20B -167.9(8) . . . . ?
C22B C21B N2B Pd1 12.3(12) . . . . ?
C19B C20B N2B C21B 8.0(13) . . . . ?
C16B C20B N2B C21B 179.6(7) . . . . ?
C19B C20B N2B Pd1 -172.2(7) . . . . ?
C16B C20B N2B Pd1 -0.5(9) . . . . ?
C16B C17B N3B C18B -1.0(12) . . . . ?
C16B C17B N3B Zn1 176.6(6) . . . . ?
C19B C18B N3B C17B 2.4(12) . . . . ?
C19B C18B N3B Zn1 -175.3(6) . . . . ?
C6A C1A O1 Zn1 3.7(12) . . . . ?
C2A C1A O1 Zn1 -175.1(6) . . . . ?
C24A C25A O2 Zn1 -176.3(6) . . . . ?
C20A C25A O2 Zn1 2.2(12) . . . . ?
C6B C1B O1B Pd1 -1.8(12) . . . . ?
C2B C1B O1B Pd1 178.9(6) . . . . ?
C22B C27B O2B Pd1 12.1(12) . . . . ?
C26B C27B O2B Pd1 -164.7(6) . . . . ?
C21B N2B Pd1 N1B 178.0(7) . . . . ?
C20B N2B Pd1 N1B -1.8(6) . . . . ?
C21B N2B Pd1 O1B 144(11) . . . . ?
C20B N2B Pd1 O1B -36(11) . . . . ?
C21B N2B Pd1 O2B -4.4(7) . . . . ?
C20B N2B Pd1 O2B 175.8(6) . . . . ?
C7B N1B Pd1 N2B -179.4(7) . . . . ?
C16B N1B Pd1 N2B 3.8(5) . . . . ?
C7B N1B Pd1 O1B -0.3(7) . . . . ?
C16B N1B Pd1 O1B -177.2(5) . . . . ?
C7B N1B Pd1 O2B 127(5) . . . . ?
C16B N1B Pd1 O2B -50(6) . . . . ?
C1B O1B Pd1 N2B 35(11) . . . . ?
C1B O1B Pd1 N1B 1.0(7) . . . . ?
C1B O1B Pd1 O2B -176.6(7) . . . . ?
C27B O2B Pd1 N2B -7.2(7) . . . . ?
C27B O2B Pd1 N1B 46(6) . . . . ?
C27B O2B Pd1 O1B 173.7(7) . . . . ?
C25A O2 Zn1 O1 151.0(7) . . . . ?
C25A O2 Zn1 N1 48.3(11) . . . . ?
C25A O2 Zn1 N2 -4.3(7) . . . . ?
C25A O2 Zn1 N3B -106.3(7) . . . . ?
C1A O1 Zn1 O2 -175.4(7) . . . . ?
C1A O1 Zn1 N1 -12.8(7) . . . . ?
C1A O1 Zn1 N2 -75.5(8) . . . . ?
C1A O1 Zn1 N3B 83.6(7) . . . . ?
C7A N1 Zn1 O2 119.0(8) . . . . ?
C16A N1 Zn1 O2 -68.3(9) . . . . ?
C7A N1 Zn1 O1 15.4(6) . . . . ?
C16A N1 Zn1 O1 -171.9(5) . . . . ?
C7A N1 Zn1 N2 172.8(6) . . . . ?
C16A N1 Zn1 N2 -14.5(5) . . . . ?
C7A N1 Zn1 N3B -86.3(6) . . . . ?
C16A N1 Zn1 N3B 86.4(5) . . . . ?
C19A N2 Zn1 O2 5.3(6) . . . . ?
C18A N2 Zn1 O2 -179.9(5) . . . . ?
C19A N2 Zn1 O1 -95.6(8) . . . . ?
C18A N2 Zn1 O1 79.1(7) . . . . ?
C19A N2 Zn1 N1 -160.4(7) . . . . ?
C18A N2 Zn1 N1 14.4(5) . . . . ?
C19A N2 Zn1 N3B 105.2(6) . . . . ?
C18A N2 Zn1 N3B -80.1(5) . . . . ?
C17B N3B Zn1 O2 126.7(6) . . . . ?
C18B N3B Zn1 O2 -55.7(6) . . . . ?
C17B N3B Zn1 O1 -136.3(6) . . . . ?
C18B N3B Zn1 O1 41.3(6) . . . . ?
C17B N3B Zn1 N1 -45.7(7) . . . . ?
C18B N3B Zn1 N1 131.9(6) . . . . ?
C17B N3B Zn1 N2 34.9(7) . . . . ?
C18B N3B Zn1 N2 -147.6(6) . . . . ?
